data_4073652
loop_
_publ_author_name
'Baya, Miguel'
'Eguillor, Beatriz'
'Esteruelas, Miguel A.'
'Lled\'os, Agust\'i'
'Oliv\'an, Montserrat'
'O\~nate, Enrique'

_publ_section_title
;
 Coordination and Rupture of Methyl C(sp3)&#x2212;H Bonds in
 Osmium&#x2212;Polyhydride Complexes with \d Agostic Interaction
;
_journal_issue 21
_journal_name_full Organometallics
_journal_page_first 5140
_journal_paper_doi 10.1021/om700509d
_journal_volume 26
_journal_year 2007
_chemical_formula_sum 'C25 H53 B F4 N2 Os P2'
_chemical_formula_weight 720.64
_chemical_name_systematic
; 
 ? 
;
_space_group_IT_number 19
_symmetry_cell_setting orthorhombic
_symmetry_space_group_name_Hall 'P 2ac 2ab'
_symmetry_space_group_name_H-M 'P 21 21 21'
_atom_sites_solution_hydrogens geom
_atom_sites_solution_primary direct
_atom_sites_solution_secondary difmap
_audit_creation_method SHELXL-97
_cell_angle_alpha 90.00
_cell_angle_beta 90.00
_cell_angle_gamma 90.00
_cell_formula_units_Z 4
_cell_length_a 12.0743(17)
_cell_length_b 15.241(2)
_cell_length_c 16.790(2)
_cell_measurement_reflns_used 8175
_cell_measurement_temperature 100(2)
_cell_measurement_theta_max 21
_cell_measurement_theta_min 2
_cell_volume 3089.8(7)
_computing_cell_refinement 'SAINT+ v. 6.1 (Bruker AXS, 2000)'
_computing_data_collection 'SMART v. 5.625 (Bruker AXS, 2000)'
_computing_data_reduction 'SAINT+ v. 6.1 (Bruker AXS, 2000)'
_computing_molecular_graphics 'XP, SHELXTL v. 6.1 (Bruker, 2000)'
_computing_publication_material 'XCIF, SHELXTL v. 6.1 (Bruker, 2000)'
_computing_structure_refinement 'SHELXL-97 (Sheldrick, 1997)'
_computing_structure_solution 'SHELXS-97 (Sheldrick, 1990)'
_diffrn_ambient_temperature 100(2)
_diffrn_detector_area_resol_mean 8.26
_diffrn_measured_fraction_theta_full 0.999
_diffrn_measured_fraction_theta_max 0.950
_diffrn_measurement_device_type 'Bruker SMART APEX CCD system'
_diffrn_measurement_method '\w rotations with narrow frames'
_diffrn_radiation_monochromator graphite
_diffrn_radiation_source 'fine-focus sealed tube'
_diffrn_radiation_type MoK\a
_diffrn_radiation_wavelength 0.71073
_diffrn_reflns_av_R_equivalents 0.0483
_diffrn_reflns_av_sigmaI/netI 0.0646
_diffrn_reflns_limit_h_max 16
_diffrn_reflns_limit_h_min -16
_diffrn_reflns_limit_k_max 19
_diffrn_reflns_limit_k_min -19
_diffrn_reflns_limit_l_max 21
_diffrn_reflns_limit_l_min -21
_diffrn_reflns_number 39087
_diffrn_reflns_theta_full 27.50
_diffrn_reflns_theta_max 28.99
_diffrn_reflns_theta_min 1.80
_diffrn_standards_decay_% 'no decay'
_exptl_absorpt_coefficient_mu 4.271
_exptl_absorpt_correction_T_max 0.648
_exptl_absorpt_correction_T_min 0.554
_exptl_absorpt_correction_type multi-scan
_exptl_absorpt_process_details
;
Absorption correction performed with SADABS program. This is based on the
method of Blessing: Blessing, R. H., Acta Crystallogr., Sect. A 1995, 51, 33.

SADABS: Area-Detector Absorption Correction. Bruker-AXS 
within SAINT+ package, v. 6.1 (2000).
;
_exptl_crystal_colour orange
_exptl_crystal_density_diffrn 1.549
_exptl_crystal_density_method 'not measured'
_exptl_crystal_description prism
_exptl_crystal_F_000 1456
_exptl_crystal_size_max 0.16
_exptl_crystal_size_mid 0.14
_exptl_crystal_size_min 0.12
_refine_diff_density_max 1.609
_refine_diff_density_min -0.670
_refine_diff_density_rms 0.103
_refine_ls_abs_structure_details 'Flack H D (1983), Acta Cryst. A39, 876-881'
_refine_ls_abs_structure_Flack 0.000(8)
_refine_ls_extinction_method none
_refine_ls_goodness_of_fit_ref 0.927
_refine_ls_hydrogen_treatment mixed
_refine_ls_matrix_type full
_refine_ls_number_parameters 335
_refine_ls_number_reflns 7661
_refine_ls_number_restraints 29
_refine_ls_restrained_S_all 0.950
_refine_ls_R_factor_all 0.0469
_refine_ls_R_factor_gt 0.0350
_refine_ls_shift/su_max 3.180
_refine_ls_shift/su_mean 0.010
_refine_ls_structure_factor_coef Fsqd
_refine_ls_weighting_details 'calc w=1/[\s^2^(Fo^2^)+(0.0267P)^2^+0.0000P] where P=(Fo^2^+2Fc^2^)/3'
_refine_ls_weighting_scheme calc
_refine_ls_wR_factor_gt 0.0650
_refine_ls_wR_factor_ref 0.0669
_reflns_number_gt 6123
_reflns_number_total 7661
_reflns_threshold_expression >2sigma(I)
_cod_data_source_file om700509d-file001.cif
_cod_data_source_block mae197as
_cod_original_cell_volume 3089.6(8)
_cod_original_sg_symbol_H-M P2(1)2(1)2(1)
_cod_database_code 4073652

loop_
_symmetry_equiv_pos_as_xyz
'x, y, z'
'-x+1/2, -y, z+1/2'
'-x, y+1/2, -z+1/2'
'x+1/2, -y+1/2, -z'

loop_
_atom_site_label
_atom_site_type_symbol
_atom_site_fract_x
_atom_site_fract_y
_atom_site_fract_z
_atom_site_U_iso_or_equiv
_atom_site_adp_type
_atom_site_occupancy
_atom_site_symmetry_multiplicity
_atom_site_calc_flag
_atom_site_refinement_flags
_atom_site_disorder_assembly
_atom_site_disorder_group
Os Os 0.740270(16) 0.777411(13) 0.172935(12) 0.03473(6) Uani 1 1 d D . .
H01 H 0.639(3) 0.817(3) 0.126(3) 0.065(19) Uiso 1 1 d D . .
H02 H 0.784(5) 0.825(4) 0.096(2) 0.10(2) Uiso 1 1 d D . .
H03 H 0.8650(17) 0.783(4) 0.147(4) 0.08(2) Uiso 1 1 d D . .
P1 P 0.77065(14) 0.92564(9) 0.20604(8) 0.0412(4) Uani 1 1 d . B .
P2 P 0.71014(12) 0.64996(9) 0.09666(9) 0.0373(4) Uani 1 1 d . D .
N1 N 0.7582(4) 0.7094(3) 0.3341(2) 0.0493(11) Uani 1 1 d . . .
N2 N 0.6134(4) 0.7528(3) 0.2594(3) 0.0428(14) Uani 1 1 d . . .
C1 C 0.8169(5) 0.7295(5) 0.2682(4) 0.0468(15) Uani 1 1 d . . .
H1 H 0.891(5) 0.735(4) 0.270(3) 0.049(19) Uiso 1 1 d . . .
C2 C 0.8080(6) 0.6773(5) 0.4093(4) 0.072(2) Uani 1 1 d . . .
H2A H 0.8884 0.6724 0.4028 0.108 Uiso 1 1 calc R . .
H2B H 0.7772 0.6196 0.4223 0.108 Uiso 1 1 calc R . .
H2C H 0.7914 0.7186 0.4523 0.108 Uiso 1 1 calc R . .
C3 C 0.6463(5) 0.7234(4) 0.3309(4) 0.0476(13) Uani 1 1 d . . .
C4 C 0.5760(6) 0.7089(4) 0.3935(4) 0.064(2) Uani 1 1 d . . .
H4 H 0.6033 0.6890 0.4434 0.077 Uiso 1 1 calc R . .
C5 C 0.4659(7) 0.7238(5) 0.3822(5) 0.076(3) Uani 1 1 d . . .
H5 H 0.4154 0.7145 0.4248 0.091 Uiso 1 1 calc R . .
C6 C 0.4269(6) 0.7527(5) 0.3088(5) 0.075(3) Uani 1 1 d . . .
H6 H 0.3500 0.7621 0.3005 0.090 Uiso 1 1 calc R . .
C7 C 0.5026(5) 0.7674(4) 0.2481(4) 0.0499(16) Uani 1 1 d . . .
H7 H 0.4772 0.7880 0.1979 0.060 Uiso 1 1 calc R . .
C8 C 0.7405(6) 0.9538(3) 0.3121(4) 0.0675(18) Uani 1 1 d D . .
H8 H 0.6615 0.9379 0.3224 0.081 Uiso 1 1 calc R A 1
C9A C 0.7514(17) 1.0556(7) 0.3244(16) 0.096(7) Uiso 0.50 1 d PD B 1
H9A1 H 0.7594 1.0684 0.3813 0.144 Uiso 0.50 1 calc PR B 1
H9A2 H 0.6849 1.0847 0.3038 0.144 Uiso 0.50 1 calc PR B 1
H9A3 H 0.8166 1.0771 0.2956 0.144 Uiso 0.50 1 calc PR B 1
C9B C 0.7138(13) 1.0497(6) 0.3326(13) 0.050(4) Uiso 0.50 1 d PD B 2
H9B1 H 0.6954 1.0543 0.3893 0.075 Uiso 0.50 1 calc PR B 2
H9B2 H 0.6506 1.0695 0.3007 0.075 Uiso 0.50 1 calc PR B 2
H9B3 H 0.7783 1.0866 0.3210 0.075 Uiso 0.50 1 calc PR B 2
C10A C 0.8085(11) 0.9145(14) 0.3779(8) 0.073 Uiso 0.50 1 d PD B 1
H10A H 0.8733 0.9516 0.3880 0.109 Uiso 0.50 1 calc PR B 1
H10B H 0.8330 0.8556 0.3623 0.109 Uiso 0.50 1 calc PR B 1
H10C H 0.7636 0.9106 0.4264 0.109 Uiso 0.50 1 calc PR B 1
C10B C 0.8369(11) 0.9151(14) 0.3622(9) 0.066 Uiso 0.50 1 d PD B 2
H10D H 0.8125 0.9075 0.4174 0.099 Uiso 0.50 1 calc PR B 2
H10E H 0.9002 0.9552 0.3606 0.099 Uiso 0.50 1 calc PR B 2
H10F H 0.8587 0.8581 0.3401 0.099 Uiso 0.50 1 calc PR B 2
C11 C 0.9123(5) 0.9607(5) 0.1795(6) 0.076(2) Uani 1 1 d D . .
H11 H 0.9194 1.0141 0.2138 0.091 Uiso 1 1 calc R B 1
C12 C 1.0038(5) 0.9063(5) 0.2125(5) 0.073(2) Uani 1 1 d . B .
H12A H 1.0739 0.9233 0.1875 0.110 Uiso 1 1 calc R . .
H12B H 0.9890 0.8442 0.2017 0.110 Uiso 1 1 calc R . .
H12C H 1.0088 0.9155 0.2702 0.110 Uiso 1 1 calc R . .
C13A C 0.9231(14) 1.0021(10) 0.0975(7) 0.082(5) Uiso 0.50 1 d PD B 1
H13A H 0.9529 1.0616 0.1028 0.123 Uiso 0.50 1 calc PR B 1
H13B H 0.8501 1.0046 0.0721 0.123 Uiso 0.50 1 calc PR B 1
H13C H 0.9733 0.9667 0.0648 0.123 Uiso 0.50 1 calc PR B 1
C13B C 0.9422(12) 1.0556(7) 0.1910(9) 0.071(4) Uiso 0.50 1 d PD B 2
H13D H 0.9408 1.0698 0.2479 0.107 Uiso 0.50 1 calc PR B 2
H13E H 0.8887 1.0926 0.1627 0.107 Uiso 0.50 1 calc PR B 2
H13F H 1.0166 1.0662 0.1698 0.107 Uiso 0.50 1 calc PR B 2
C14 C 0.6771(5) 1.0033(4) 0.1546(3) 0.0538(18) Uani 1 1 d D . .
H14 H 0.6988 1.0630 0.1737 0.065 Uiso 1 1 calc R B 1
C15 C 0.5578(5) 0.9911(4) 0.1796(5) 0.070(2) Uani 1 1 d . B .
H15A H 0.5108 1.0325 0.1504 0.105 Uiso 1 1 calc R . .
H15B H 0.5508 1.0019 0.2369 0.105 Uiso 1 1 calc R . .
H15C H 0.5343 0.9310 0.1677 0.105 Uiso 1 1 calc R . .
C16A C 0.7067(12) 1.0010(10) 0.0647(5) 0.053(4) Uiso 0.50 1 d PD B 1
H16A H 0.6843 0.9445 0.0421 0.080 Uiso 0.50 1 calc PR B 1
H16B H 0.7868 1.0086 0.0582 0.080 Uiso 0.50 1 calc PR B 1
H16C H 0.6677 1.0485 0.0371 0.080 Uiso 0.50 1 calc PR B 1
C16B C 0.6592(13) 0.9984(11) 0.0648(5) 0.056(4) Uiso 0.50 1 d PD B 2
H16D H 0.6178 0.9450 0.0518 0.083 Uiso 0.50 1 calc PR B 2
H16E H 0.7311 0.9972 0.0378 0.083 Uiso 0.50 1 calc PR B 2
H16F H 0.6172 1.0499 0.0471 0.083 Uiso 0.50 1 calc PR B 2
C17 C 0.6212(5) 0.6669(4) 0.0093(3) 0.0533(17) Uani 1 1 d D . .
H17 H 0.6154 0.6098 -0.0197 0.064 Uiso 1 1 calc R C 1
C18 C 0.5039(5) 0.6946(4) 0.0342(4) 0.067(2) Uani 1 1 d . D .
H18A H 0.5069 0.7518 0.0606 0.100 Uiso 1 1 calc R . .
H18B H 0.4732 0.6509 0.0709 0.100 Uiso 1 1 calc R . .
H18C H 0.4566 0.6986 -0.0132 0.100 Uiso 1 1 calc R . .
C19A C 0.6533(10) 0.7373(7) -0.0509(7) 0.038(3) Uiso 0.50 1 d PD D 1
H19A H 0.6060 0.7323 -0.0982 0.057 Uiso 0.50 1 calc PR D 1
H19B H 0.7309 0.7295 -0.0664 0.057 Uiso 0.50 1 calc PR D 1
H19C H 0.6436 0.7954 -0.0270 0.057 Uiso 0.50 1 calc PR D 1
C19B C 0.6901(10) 0.7193(9) -0.0553(7) 0.045(3) Uiso 0.50 1 d PD D 2
H19D H 0.6472 0.7232 -0.1047 0.068 Uiso 0.50 1 calc PR D 2
H19E H 0.7599 0.6886 -0.0657 0.068 Uiso 0.50 1 calc PR D 2
H19F H 0.7058 0.7785 -0.0355 0.068 Uiso 0.50 1 calc PR D 2
C20 C 0.8391(5) 0.6086(4) 0.0498(4) 0.0556(18) Uani 1 1 d . . .
H20 H 0.8662 0.6590 0.0170 0.067 Uiso 1 1 calc R D .
C21 C 0.8257(6) 0.5339(4) -0.0098(5) 0.081(3) Uani 1 1 d . D .
H21A H 0.8980 0.5192 -0.0328 0.122 Uiso 1 1 calc R . .
H21B H 0.7751 0.5521 -0.0524 0.122 Uiso 1 1 calc R . .
H21C H 0.7953 0.4823 0.0173 0.122 Uiso 1 1 calc R . .
C22 C 0.9326(5) 0.5906(5) 0.1077(5) 0.068(2) Uani 1 1 d . D .
H22A H 0.9138 0.5395 0.1406 0.102 Uiso 1 1 calc R . .
H22B H 0.9436 0.6419 0.1420 0.102 Uiso 1 1 calc R . .
H22C H 1.0008 0.5786 0.0780 0.102 Uiso 1 1 calc R . .
C23 C 0.6395(5) 0.5602(4) 0.1503(4) 0.0505(18) Uani 1 1 d . . .
H23 H 0.5776 0.5888 0.1801 0.061 Uiso 1 1 calc R D .
C24 C 0.5851(6) 0.4884(4) 0.0999(4) 0.0560(18) Uani 1 1 d . D .
H24A H 0.6424 0.4546 0.0723 0.084 Uiso 1 1 calc R . .
H24B H 0.5357 0.5154 0.0606 0.084 Uiso 1 1 calc R . .
H24C H 0.5422 0.4493 0.1345 0.084 Uiso 1 1 calc R . .
C25 C 0.7161(6) 0.5186(4) 0.2156(4) 0.0566(19) Uani 1 1 d . D .
H25A H 0.6709 0.4843 0.2528 0.085 Uiso 1 1 calc R . .
H25B H 0.7544 0.5654 0.2447 0.085 Uiso 1 1 calc R . .
H25C H 0.7707 0.4802 0.1902 0.085 Uiso 1 1 calc R . .
B B 0.1359(5) 0.7695(5) 0.3886(5) 0.064(2) Uiso 1 1 d D . .
F1A F 0.2124(6) 0.8338(5) 0.3899(5) 0.086(3) Uiso 0.50 1 d PD E 1
F2A F 0.0370(5) 0.8092(6) 0.4178(5) 0.078(3) Uiso 0.50 1 d PD E 1
F3A F 0.1643(7) 0.7018(5) 0.4423(5) 0.098(4) Uiso 0.50 1 d PD E 1
F4A F 0.1164(8) 0.7303(7) 0.3158(5) 0.107(3) Uiso 0.50 1 d PD E 1
F1B F 0.1691(8) 0.8521(5) 0.4097(6) 0.121(4) Uiso 0.50 1 d PD E 2
F2B F 0.0305(5) 0.7505(5) 0.4056(5) 0.069(3) Uiso 0.50 1 d PD E 2
F3B F 0.2079(5) 0.7093(4) 0.4263(3) 0.0403(17) Uiso 0.50 1 d PD E 2
F4B F 0.1577(7) 0.7631(6) 0.3047(4) 0.088(3) Uiso 0.50 1 d PD E 2

loop_
_atom_site_aniso_label
_atom_site_aniso_U_11
_atom_site_aniso_U_22
_atom_site_aniso_U_33
_atom_site_aniso_U_23
_atom_site_aniso_U_13
_atom_site_aniso_U_12
Os 0.03291(10) 0.03689(10) 0.03437(10) -0.00288(10) 0.00367(11) 0.00257(11)
P1 0.0439(10) 0.0444(8) 0.0354(8) -0.0077(6) -0.0008(7) -0.0051(8)
P2 0.0393(9) 0.0336(8) 0.0391(8) -0.0010(7) 0.0029(6) 0.0042(6)
N1 0.068(3) 0.044(2) 0.036(2) -0.003(2) 0.000(3) 0.017(3)
N2 0.044(3) 0.036(3) 0.048(3) -0.010(2) 0.014(2) -0.001(2)
C1 0.051(4) 0.049(4) 0.040(4) -0.009(3) -0.002(3) 0.009(4)
C2 0.107(6) 0.060(4) 0.049(4) 0.003(4) -0.004(4) 0.009(4)
C3 0.066(4) 0.034(3) 0.042(3) 0.002(4) 0.010(3) -0.007(3)
C4 0.094(6) 0.044(4) 0.053(4) -0.009(3) 0.037(4) -0.015(4)
C5 0.095(6) 0.048(4) 0.085(6) -0.037(5) 0.056(5) -0.026(5)
C6 0.052(4) 0.067(6) 0.106(7) -0.037(5) 0.043(4) -0.013(3)
C7 0.038(3) 0.040(4) 0.071(4) -0.012(3) 0.011(3) -0.004(3)
C8 0.069(4) 0.063(4) 0.071(5) -0.021(3) 0.006(5) 0.010(4)
C11 0.058(4) 0.090(6) 0.080(6) -0.003(6) 0.001(5) -0.027(4)
C12 0.041(4) 0.081(6) 0.097(6) -0.013(5) -0.019(4) -0.017(4)
C14 0.076(5) 0.036(3) 0.048(4) -0.007(3) 0.000(3) -0.013(3)
C15 0.052(4) 0.067(5) 0.090(6) 0.004(5) -0.011(5) 0.004(3)
C17 0.072(5) 0.037(3) 0.051(4) -0.001(3) -0.013(3) -0.006(3)
C18 0.064(5) 0.059(5) 0.078(5) -0.004(4) -0.035(4) 0.008(4)
C20 0.057(4) 0.055(4) 0.055(4) -0.015(4) 0.016(3) 0.001(3)
C21 0.081(5) 0.068(5) 0.095(6) -0.038(5) 0.045(5) -0.008(4)
C22 0.043(4) 0.070(5) 0.091(6) -0.018(4) 0.011(4) 0.017(4)
C23 0.053(4) 0.031(3) 0.067(5) 0.003(3) 0.005(3) -0.001(3)
C24 0.066(4) 0.041(4) 0.061(5) 0.003(3) 0.010(4) 0.001(3)
C25 0.078(5) 0.039(3) 0.053(4) 0.013(3) -0.007(4) 0.007(3)

loop_
_atom_type_symbol
_atom_type_description
_atom_type_scat_dispersion_real
_atom_type_scat_dispersion_imag
_atom_type_scat_source
C C 0.0033 0.0016 'International Tables Vol C Tables 4.2.6.8 and 6.1.1.4'
H H 0.0000 0.0000 'International Tables Vol C Tables 4.2.6.8 and 6.1.1.4'
B B 0.0013 0.0007 'International Tables Vol C Tables 4.2.6.8 and 6.1.1.4'
N N 0.0061 0.0033 'International Tables Vol C Tables 4.2.6.8 and 6.1.1.4'
F F 0.0171 0.0103 'International Tables Vol C Tables 4.2.6.8 and 6.1.1.4'
P P 0.1023 0.0942 'International Tables Vol C Tables 4.2.6.8 and 6.1.1.4'
Os Os -1.2165 7.6030 'International Tables Vol C Tables 4.2.6.8 and 6.1.1.4'

loop_
_geom_angle_atom_site_label_1
_geom_angle_atom_site_label_2
_geom_angle_atom_site_label_3
_geom_angle
C1 Os N2 73.9(2)
C1 Os P2 101.9(2)
N2 Os P2 96.52(13)
C1 Os P1 95.2(2)
N2 Os P1 96.86(13)
P2 Os P1 160.66(5)
C1 Os H01 155(2)
N2 Os H01 81(2)
P2 Os H01 86(2)
P1 Os H01 82(2)
C1 Os H02 133(3)
N2 Os H02 151(3)
P2 Os H02 89(2)
P1 Os H02 73(2)
H01 Os H02 71(3)
C1 Os H03 78(2)
N2 Os H03 152(2)
P2 Os H03 92(2)
P1 Os H03 82(2)
H01 Os H03 126(3)
H02 Os H03 55(3)
C11 P1 C14 105.5(3)
C11 P1 C8 110.1(4)
C14 P1 C8 100.3(3)
C11 P1 Os 111.4(3)
C14 P1 Os 114.1(2)
C8 P1 Os 114.54(19)
C17 P2 C23 102.9(3)
C17 P2 C20 101.5(3)
C23 P2 C20 110.1(3)
C17 P2 Os 114.1(2)
C23 P2 Os 114.7(2)
C20 P2 Os 112.4(2)
C1 N1 C3 116.8(5)
C1 N1 C2 124.0(5)
C3 N1 C2 119.1(5)
C3 N2 C7 117.9(5)
C3 N2 Os 116.9(4)
C7 N2 Os 125.1(4)
N1 C1 Os 119.9(4)
N1 C1 H1 121(4)
Os C1 H1 117(4)
N1 C2 H2A 109.5
N1 C2 H2B 109.5
H2A C2 H2B 109.5
N1 C2 H2C 109.5
H2A C2 H2C 109.5
H2B C2 H2C 109.5
N2 C3 C4 123.9(6)
N2 C3 N1 112.4(5)
C4 C3 N1 123.8(6)
C5 C4 C3 118.1(7)
C5 C4 H4 120.9
C3 C4 H4 120.9
C4 C5 C6 120.5(7)
C4 C5 H5 119.8
C6 C5 H5 119.8
C7 C6 C5 118.6(7)
C7 C6 H6 120.7
C5 C6 H6 120.7
N2 C7 C6 121.0(7)
N2 C7 H7 119.5
C6 C7 H7 119.5
C10A C8 C9B 109.2(12)
C10A C8 C10B 16.2(9)
C9B C8 C10B 113.4(11)
C10A C8 C9A 104.6(13)
C9B C8 C9A 17.9(11)
C10B C8 C9A 104.0(12)
C10A C8 P1 120.2(8)
C9B C8 P1 118.3(9)
C10B C8 P1 106.5(7)
C9A C8 P1 109.7(10)
C10A C8 H8 107.2
C9B C8 H8 89.5
C10B C8 H8 121.9
C9A C8 H8 107.2
P1 C8 H8 107.2
C8 C9A H9A1 109.5
C8 C9A H9A2 109.5
C8 C9A H9A3 109.5
C8 C9B H9B1 109.5
C8 C9B H9B2 109.5
H9B1 C9B H9B2 109.5
C8 C9B H9B3 109.5
H9B1 C9B H9B3 109.5
H9B2 C9B H9B3 109.5
C8 C10A H10A 109.5
C8 C10A H10B 109.5
C8 C10A H10C 109.5
C8 C10B H10D 109.5
C8 C10B H10E 109.5
H10D C10B H10E 109.5
C8 C10B H10F 109.5
H10D C10B H10F 109.5
H10E C10B H10F 109.5
C12 C11 C13B 108.1(8)
C12 C11 C13A 120.3(9)
C13B C11 C13A 72.3(9)
C12 C11 P1 115.8(5)
C13B C11 P1 118.1(8)
C13A C11 P1 114.7(8)
C12 C11 H11 100.1
C13B C11 H11 28.7
C13A C11 H11 100.1
P1 C11 H11 100.1
C11 C12 H12A 109.5
C11 C12 H12B 109.5
H12A C12 H12B 109.5
C11 C12 H12C 109.5
H12A C12 H12C 109.5
H12B C12 H12C 109.5
C11 C13A H13A 109.5
C11 C13A H13B 109.5
C11 C13A H13C 109.5
C11 C13B H13D 109.5
C11 C13B H13E 109.5
H13D C13B H13E 109.5
C11 C13B H13F 109.5
H13D C13B H13F 109.5
H13E C13B H13F 109.5
C15 C14 C16B 97.7(8)
C15 C14 C16A 119.1(8)
C16B C14 C16A 21.5(7)
C15 C14 P1 111.9(4)
C16B C14 P1 121.1(7)
C16A C14 P1 107.4(7)
C15 C14 H14 105.8
C16B C14 H14 113.5
C16A C14 H14 105.8
P1 C14 H14 105.8
C14 C15 H15A 109.5
C14 C15 H15B 109.5
H15A C15 H15B 109.5
C14 C15 H15C 109.5
H15A C15 H15C 109.5
H15B C15 H15C 109.5
C14 C16A H16A 109.5
C14 C16A H16B 109.5
C14 C16A H16C 109.5
C14 C16B H16D 109.5
C14 C16B H16E 109.5
H16D C16B H16E 109.5
C14 C16B H16F 109.5
H16D C16B H16F 109.5
H16E C16B H16F 109.5
C19A C17 C18 102.8(6)
C19A C17 C19B 19.4(7)
C18 C17 C19B 122.2(7)
C19A C17 P2 118.7(6)
C18 C17 P2 111.1(4)
C19B C17 P2 108.1(6)
C19A C17 H17 107.9
C18 C17 H17 107.9
C19B C17 H17 98.2
P2 C17 H17 107.9
C17 C18 H18A 109.5
C17 C18 H18B 109.5
H18A C18 H18B 109.5
C17 C18 H18C 109.5
H18A C18 H18C 109.5
H18B C18 H18C 109.5
C17 C19A H19A 109.5
C17 C19A H19B 109.5
C17 C19A H19C 109.5
C17 C19B H19D 109.5
C17 C19B H19E 109.5
H19D C19B H19E 109.5
C17 C19B H19F 109.5
H19D C19B H19F 109.5
H19E C19B H19F 109.5
C22 C20 C21 111.4(6)
C22 C20 P2 114.5(4)
C21 C20 P2 116.3(5)
C22 C20 H20 104.4
C21 C20 H20 104.4
P2 C20 H20 104.4
C20 C21 H21A 109.5
C20 C21 H21B 109.5
H21A C21 H21B 109.5
C20 C21 H21C 109.5
H21A C21 H21C 109.5
H21B C21 H21C 109.5
C20 C22 H22A 109.5
C20 C22 H22B 109.5
H22A C22 H22B 109.5
C20 C22 H22C 109.5
H22A C22 H22C 109.5
H22B C22 H22C 109.5
C24 C23 C25 110.5(5)
C24 C23 P2 117.3(5)
C25 C23 P2 111.6(4)
C24 C23 H23 105.5
C25 C23 H23 105.5
P2 C23 H23 105.5
C23 C24 H24A 109.5
C23 C24 H24B 109.5
H24A C24 H24B 109.5
C23 C24 H24C 109.5
H24A C24 H24C 109.5
H24B C24 H24C 109.5
C23 C25 H25A 109.5
C23 C25 H25B 109.5
H25A C25 H25B 109.5
C23 C25 H25C 109.5
H25A C25 H25C 109.5
H25B C25 H25C 109.5
F2B B F1A 143.9(7)
F2B B F1B 115.1(7)
F1A B F1B 29.0(5)
F2B B F4A 86.1(6)
F1A B F4A 116.5(7)
F1B B F4A 132.7(8)
F2B B F3A 86.3(6)
F1A B F3A 110.8(7)
F1B B F3A 115.8(8)
F4A B F3A 106.8(7)
F2B B F3B 110.4(6)
F1A B F3B 92.5(6)
F1B B F3B 107.6(6)
F4A B F3B 102.7(7)
F3A B F3B 24.6(4)
F2B B F2A 38.8(4)
F1A B F2A 105.1(6)
F1B B F2A 76.5(6)
F4A B F2A 110.2(6)
F3A B F2A 107.1(6)
F3B B F2A 129.5(7)
F2B B F4B 111.6(7)
F1A B F4B 86.5(6)
F1B B F4B 105.2(7)
F4A B F4B 30.0(5)
F3A B F4B 122.2(7)
F3B B F4B 106.4(6)
F2A B F4B 121.3(7)

loop_
_geom_bond_atom_site_label_1
_geom_bond_atom_site_label_2
_geom_bond_distance
Os C1 1.988(6)
Os N2 2.144(5)
Os P2 2.3548(15)
Os P1 2.3552(14)
Os H01 1.571(10)
Os H02 1.575(10)
Os H03 1.572(10)
P1 C11 1.847(7)
P1 C14 1.850(6)
P1 C8 1.867(6)
P2 C17 1.837(6)
P2 C23 1.846(6)
P2 C20 1.855(6)
N1 C1 1.349(7)
N1 C3 1.369(7)
N1 C2 1.481(7)
N2 C3 1.341(7)
N2 C7 1.369(7)
C1 H1 0.90(5)
C2 H2A 0.9800
C2 H2B 0.9800
C2 H2C 0.9800
C3 C4 1.369(8)
C4 C5 1.363(10)
C4 H4 0.9500
C5 C6 1.390(11)
C5 H5 0.9500
C6 C7 1.388(8)
C6 H6 0.9500
C7 H7 0.9500
C8 C10A 1.502(9)
C8 C9B 1.536(8)
C8 C10B 1.553(9)
C8 C9A 1.570(9)
C8 H8 1.0000
C9A H9A1 0.9800
C9A H9A2 0.9800
C9A H9A3 0.9800
C9B H9B1 0.9800
C9B H9B2 0.9800
C9B H9B3 0.9800
C10A H10A 0.9800
C10A H10B 0.9800
C10A H10C 0.9800
C10B H10D 0.9800
C10B H10E 0.9800
C10B H10F 0.9800
C11 C12 1.489(9)
C11 C13B 1.502(9)
C11 C13A 1.520(9)
C11 H11 1.0000
C12 H12A 0.9800
C12 H12B 0.9800
C12 H12C 0.9800
C13A H13A 0.9800
C13A H13B 0.9800
C13A H13C 0.9800
C13B H13D 0.9800
C13B H13E 0.9800
C13B H13F 0.9800
C14 C15 1.513(8)
C14 C16B 1.524(9)
C14 C16A 1.551(8)
C14 H14 1.0000
C15 H15A 0.9800
C15 H15B 0.9800
C15 H15C 0.9800
C16A H16A 0.9800
C16A H16B 0.9800
C16A H16C 0.9800
C16B H16D 0.9800
C16B H16E 0.9800
C16B H16F 0.9800
C17 C19A 1.524(8)
C17 C18 1.536(8)
C17 C19B 1.582(8)
C17 H17 1.0000
C18 H18A 0.9800
C18 H18B 0.9800
C18 H18C 0.9800
C19A H19A 0.9800
C19A H19B 0.9800
C19A H19C 0.9800
C19B H19D 0.9800
C19B H19E 0.9800
C19B H19F 0.9800
C20 C22 1.516(9)
C20 C21 1.525(9)
C20 H20 1.0000
C21 H21A 0.9800
C21 H21B 0.9800
C21 H21C 0.9800
C22 H22A 0.9800
C22 H22B 0.9800
C22 H22C 0.9800
C23 C24 1.532(8)
C23 C25 1.568(8)
C23 H23 1.0000
C24 H24A 0.9800
C24 H24B 0.9800
C24 H24C 0.9800
C25 H25A 0.9800
C25 H25B 0.9800
C25 H25C 0.9800
B F2B 1.336(7)
B F1A 1.347(9)
B F1B 1.367(7)
B F4A 1.380(10)
B F3A 1.412(10)
B F3B 1.414(7)
B F2A 1.425(7)
B F4B 1.435(10)
